data_9017211
loop_
_publ_author_name
'Sharygin, V. V.'
'Lazic, B.'
'Armbruster, T. M.'
'Murashko, M. N.'
'Wirth, R.'
'Galuskina, I. O.'
'Galuskin, E. V.'
'Vapnik, Y.'
'Britvin, S. N.'
'Logvinova, A. M.'

_publ_section_title
;
 Shulamitite Ca3TiFe3+AlO8 - a new perovskite-related mineral from Hatrurim Basin, Israel
;
_journal_name_full 'European Journal of Mineralogy'
_journal_page_first 97
_journal_page_last 111
_journal_volume 25
_journal_year 2013
_chemical_compound_source 'Hatrurim Basin, Israel'
_chemical_formula_sum 'Al0.824 Ca3 Fe1.176 O8 Ti'
_chemical_name_mineral Shulamitite
_space_group_IT_number 51
_space_group_name_Hall '-P 2a 2a'
_space_group_name_H-M_alt 'P m m a'
_symmetry_space_group_name_H-M 'P m m a'
_cell_angle_alpha 90
_cell_angle_beta 90
_cell_angle_gamma 90
_cell_length_a 5.4200
_cell_length_b 11.064
_cell_length_c 5.5383
_cell_formula_units_Z 2
_cell_volume 332.115
_database_code_amcsd 0019802
_exptl_crystal_density_diffrn 3.840
_cod_data_source_file inputs/fixed/downloads/08/08580.cif
_cod_data_source_block 08580
_cod_original_formula_sum 'Ca3 (Ti Fe1.176 Al.824) O8'
_cod_database_code 9017211

loop_
_space_group_symop_operation_xyz
x,y,z
x,-y,z
-x,y,-z
1/2-x,y,z
1/2+x,-y,-z
1/2+x,y,-z
1/2-x,-y,z
-x,-y,-z

loop_
_atom_site_aniso_label
_atom_site_aniso_U_11
_atom_site_aniso_U_22
_atom_site_aniso_U_33
_atom_site_aniso_U_12
_atom_site_aniso_U_13
_atom_site_aniso_U_23
Ca1 0.02020 0.00880 0.00880 0.00000 0.00000 -0.00020
Ca2 0.01640 0.01190 0.01330 0.00000 0.00000 0.00000
Ti 0.00430 0.00860 0.00560 0.00000 0.00000 0.00060
Fe 0.00430 0.00860 0.00560 0.00000 0.00000 0.00060
Al 0.00430 0.00860 0.00560 0.00000 0.00000 0.00060
Al2 0.00730 0.00410 0.00780 0.00000 -0.00120 0.00000
Fe2 0.00730 0.00410 0.00780 0.00000 -0.00120 0.00000
O1 0.03260 0.01160 0.01080 0.00000 0.00000 0.00170
O2 0.01900 0.01200 0.01300 0.00000 -0.00400 0.00000
O3 0.01120 0.01070 0.01340 0.00000 0.00350 0.00000
O4 0.01900 0.01000 0.00970 0.00000 0.00000 0.00000
O5 0.01380 0.01550 0.01370 0.00000 -0.00240 0.00000

loop_
_atom_site_label
_atom_site_fract_x
_atom_site_fract_y
_atom_site_fract_z
_atom_site_occupancy
_atom_site_U_iso_or_equiv
Ca1 -0.25000 0.31440 0.27827 1.00000 0.01260
Ca2 0.25000 0.00000 -0.26630 1.00000 0.01390
Ti 0.25000 0.17018 0.23942 0.50000 0.00620
Fe 0.25000 0.17018 0.23942 0.40000 0.00620
Al 0.25000 0.17018 0.23942 0.10000 0.00620
Al2 0.19980 0.50000 0.17940 0.31200 0.00640
Fe2 0.19980 0.50000 0.17940 0.18800 0.00640
O1 0.25000 0.35990 0.32140 1.00000 0.01830
O2 0.13620 0.50000 -0.11100 0.50000 0.01480
O3 0.00000 0.15210 0.50000 1.00000 0.01180
O4 0.25000 0.00000 0.17220 1.00000 0.01300
O5 0.00000 0.20230 0.00000 1.00000 0.01430

loop_
_cod_related_entry_id
_cod_related_entry_database
_cod_related_entry_code
1 AMCSD 0019802
